data_7240309
loop_
_publ_author_name
'Annes, Sesuraj Babiola'
'Saritha, Rajendhiran'
'Subramanian, Saravanan'
'Shankar, Bhaskaran'
'Ramesh, Subburethinam'

_publ_section_title
;
 Solvent-free and montmorillonite K10-catalyzed domino reactions for the
 synthesis of pyrazoles with alkynylester as a dual synthon
;
_journal_issue 8
_journal_name_full 'Green Chemistry'
_journal_page_first 2388
_journal_page_last 2393
_journal_paper_doi 10.1039/D0GC00162G
_journal_volume 22
_journal_year 2020
_chemical_formula_moiety 'C12 H12 N2 O2'
_chemical_formula_sum 'C12 H12 N2 O2'
_chemical_formula_weight 216.24
_space_group_crystal_system monoclinic
_space_group_IT_number 14
_space_group_name_Hall '-P 2yn'
_space_group_name_H-M_alt 'P 1 21/n 1'
_atom_sites_solution_hydrogens geom
_audit_creation_method SHELXL-2018/3
_audit_update_record
;
2019-11-18 deposited with the CCDC.	2020-04-14 downloaded from the CCDC.
;
_cell_angle_alpha 90
_cell_angle_beta 102.9260(10)
_cell_angle_gamma 90
_cell_formula_units_Z 4
_cell_length_a 5.6602(5)
_cell_length_b 19.0351(18)
_cell_length_c 10.7528(10)
_cell_measurement_reflns_used 7529
_cell_measurement_temperature 153(2)
_cell_measurement_theta_max 25.02
_cell_measurement_theta_min 2.22
_cell_volume 1129.18(18)
_computing_cell_refinement 'Bruker SMART'
_computing_data_collection 'Bruker SMART'
_computing_data_reduction 'Bruker SAINT'
_computing_molecular_graphics 'Bruker SHELXTL'
_computing_publication_material 'Bruker SHELXTL'
_computing_structure_refinement 'SHELXL-2018/3 (Sheldrick, 2018)'
_computing_structure_solution 'SHELXS-97 (Sheldrick 2008)'
_diffrn_ambient_temperature 153(2)
_diffrn_measured_fraction_theta_full 0.998
_diffrn_measured_fraction_theta_max 0.998
_diffrn_measurement_device_type 'CCD area detector'
_diffrn_measurement_method 'phi and omega scans'
_diffrn_radiation_type MoK\a
_diffrn_radiation_wavelength 0.71073
_diffrn_reflns_av_R_equivalents 0.0311
_diffrn_reflns_av_unetI/netI 0.0224
_diffrn_reflns_Laue_measured_fraction_full 0.998
_diffrn_reflns_Laue_measured_fraction_max 0.998
_diffrn_reflns_limit_h_max 6
_diffrn_reflns_limit_h_min -6
_diffrn_reflns_limit_k_max 22
_diffrn_reflns_limit_k_min -22
_diffrn_reflns_limit_l_max 12
_diffrn_reflns_limit_l_min -12
_diffrn_reflns_number 10663
_diffrn_reflns_point_group_measured_fraction_full 0.998
_diffrn_reflns_point_group_measured_fraction_max 0.998
_diffrn_reflns_theta_full 25.059
_diffrn_reflns_theta_max 25.059
_diffrn_reflns_theta_min 2.218
_exptl_absorpt_coefficient_mu 0.088
_exptl_absorpt_correction_T_max 0.993
_exptl_absorpt_correction_T_min 0.989
_exptl_absorpt_correction_type multi-scan
_exptl_absorpt_process_details SADABS
_exptl_crystal_colour 'Pale yellow'
_exptl_crystal_density_diffrn 1.272
_exptl_crystal_description Block
_exptl_crystal_F_000 456
_exptl_crystal_size_max 0.120
_exptl_crystal_size_mid 0.100
_exptl_crystal_size_min 0.080
_refine_diff_density_max 0.142
_refine_diff_density_min -0.168
_refine_diff_density_rms 0.040
_refine_ls_extinction_coef 0.142(10)
_refine_ls_extinction_expression Fc^*^=kFc[1+0.001xFc^2^\l^3^/sin(2\q)]^-1/4^
_refine_ls_extinction_method 'SHELXL-2018/3 (Sheldrick 2018)'
_refine_ls_goodness_of_fit_ref 1.070
_refine_ls_hydrogen_treatment constr
_refine_ls_matrix_type full
_refine_ls_number_parameters 146
_refine_ls_number_reflns 2002
_refine_ls_number_restraints 0
_refine_ls_restrained_S_all 1.070
_refine_ls_R_factor_all 0.0434
_refine_ls_R_factor_gt 0.0398
_refine_ls_shift/su_max 0.007
_refine_ls_shift/su_mean 0.001
_refine_ls_structure_factor_coef Fsqd
_refine_ls_weighting_details 'w=1/[\s^2^(Fo^2^)+(0.0666P)^2^+0.1080P] where P=(Fo^2^+2Fc^2^)/3'
_refine_ls_weighting_scheme calc
_refine_ls_wR_factor_gt 0.1100
_refine_ls_wR_factor_ref 0.1143
_reflns_Friedel_coverage 0.000
_reflns_number_gt 1783
_reflns_number_total 2002
_reflns_threshold_expression 'I > 2\s(I)'
_cod_data_source_file d0gc00162g2.cif
_cod_data_source_block SR
_cod_depositor_comments
;Adding full bibliography for 7240308--7240309.cif.

 Adding full bibliography for 7240308--7240309.cif.
;
_cod_original_sg_symbol_H-M 'P 21/n'
_cod_database_code 7240309
_shelx_shelxl_version_number 2018/3
_shelx_space_group_comment
;
The symmetry employed for this shelxl refinement is uniquely defined
by the following loop, which should always be used as a source of
symmetry information in preference to the above space-group names.
They are only intended as comments.
;
_shelx_estimated_absorpt_t_min 0.989
_shelx_estimated_absorpt_t_max 0.993

loop_
_space_group_symop_operation_xyz
'x, y, z'
'-x+1/2, y+1/2, -z+1/2'
'-x, -y, -z'
'x-1/2, -y-1/2, z-1/2'

loop_
_atom_site_label
_atom_site_type_symbol
_atom_site_fract_x
_atom_site_fract_y
_atom_site_fract_z
_atom_site_U_iso_or_equiv
_atom_site_adp_type
_atom_site_occupancy
_atom_site_site_symmetry_order
_atom_site_calc_flag
_atom_site_refinement_flags_posn
_atom_site_refinement_flags_adp
_atom_site_refinement_flags_occupancy
_atom_site_disorder_assembly
_atom_site_disorder_group
C1 C 0.2012(3) 0.32799(8) 0.33787(14) 0.0719(4) Uani 1 1 d . . . . .
H1 H 0.322558 0.363375 0.350014 0.086 Uiso 1 1 calc R U . . .
C2 C 0.1933(3) 0.27697(9) 0.24602(16) 0.0822(5) Uani 1 1 d . . . . .
H2 H 0.312225 0.276964 0.196155 0.099 Uiso 1 1 calc R U . . .
C3 C 0.0178(3) 0.22654(9) 0.22543(16) 0.0803(5) Uani 1 1 d . . . . .
H3 H 0.012517 0.192115 0.160892 0.096 Uiso 1 1 calc R U . . .
C4 C -0.1505(3) 0.22622(8) 0.29910(17) 0.0835(5) Uani 1 1 d . . . . .
H4 H -0.273416 0.191252 0.285273 0.100 Uiso 1 1 calc R U . . .
C5 C -0.1444(3) 0.27600(7) 0.39326(14) 0.0702(4) Uani 1 1 d . . . . .
H5 H -0.260678 0.274908 0.444718 0.084 Uiso 1 1 calc R U . . .
C6 C 0.0317(2) 0.32718(6) 0.41180(11) 0.0539(3) Uani 1 1 d . . . . .
C7 C 0.2202(2) 0.42342(6) 0.55784(12) 0.0546(3) Uani 1 1 d . . . . .
H7 H 0.369409 0.428312 0.532111 0.066 Uiso 1 1 calc R U . . .
C8 C 0.1495(2) 0.46032(6) 0.65250(11) 0.0546(3) Uani 1 1 d . . . . .
C9 C -0.0820(2) 0.43472(7) 0.65256(12) 0.0632(4) Uani 1 1 d . . . . .
H9 H -0.178268 0.450937 0.708605 0.076 Uiso 1 1 calc R U . . .
C10 C 0.2903(2) 0.51386(7) 0.73421(13) 0.0617(4) Uani 1 1 d . . . . .
C11 C 0.2936(3) 0.58972(9) 0.91027(17) 0.0911(5) Uani 1 1 d . . . . .
H11A H 0.301399 0.634051 0.863211 0.109 Uiso 1 1 calc R U . . .
H11B H 0.460645 0.575603 0.952496 0.109 Uiso 1 1 calc R U . . .
C12 C 0.1447(5) 0.59932(12) 1.0061(2) 0.1313(9) Uani 1 1 d . . . . .
H12A H 0.217058 0.635959 1.066833 0.197 Uiso 1 1 calc R U . . .
H12B H -0.019907 0.613261 0.963069 0.197 Uiso 1 1 calc R U . . .
H12C H 0.138605 0.555083 1.051943 0.197 Uiso 1 1 calc R U . . .
N1 N 0.03943(17) 0.37901(5) 0.50808(9) 0.0525(3) Uani 1 1 d . . . . .
N2 N -0.15088(19) 0.38566(6) 0.56614(10) 0.0640(3) Uani 1 1 d . . . . .
O1 O 0.4838(2) 0.53608(6) 0.72378(13) 0.0923(4) Uani 1 1 d . . . . .
O2 O 0.17804(19) 0.53517(5) 0.82371(9) 0.0764(3) Uani 1 1 d . . . . .

loop_
_atom_site_aniso_label
_atom_site_aniso_U_11
_atom_site_aniso_U_22
_atom_site_aniso_U_33
_atom_site_aniso_U_23
_atom_site_aniso_U_13
_atom_site_aniso_U_12
C1 0.0631(8) 0.0801(9) 0.0783(9) -0.0134(7) 0.0279(7) -0.0156(7)
C2 0.0702(9) 0.0986(12) 0.0848(10) -0.0213(9) 0.0319(8) -0.0036(8)
C3 0.0712(9) 0.0792(10) 0.0899(10) -0.0267(8) 0.0166(8) 0.0013(7)
C4 0.0712(9) 0.0725(9) 0.1078(12) -0.0261(9) 0.0218(9) -0.0157(7)
C5 0.0605(8) 0.0693(8) 0.0852(9) -0.0122(7) 0.0255(7) -0.0120(6)
C6 0.0481(6) 0.0550(7) 0.0583(7) 0.0006(5) 0.0116(5) 0.0000(5)
C7 0.0455(6) 0.0517(6) 0.0677(7) 0.0023(5) 0.0152(5) -0.0030(5)
C8 0.0513(7) 0.0523(7) 0.0594(7) 0.0045(5) 0.0110(5) 0.0008(5)
C9 0.0575(7) 0.0746(8) 0.0611(7) -0.0064(6) 0.0207(6) -0.0047(6)
C10 0.0559(7) 0.0560(7) 0.0725(8) 0.0000(6) 0.0127(6) 0.0001(6)
C11 0.1017(13) 0.0814(10) 0.0853(11) -0.0236(8) 0.0103(9) -0.0179(9)
C12 0.193(3) 0.1214(16) 0.0867(12) -0.0405(12) 0.0473(15) -0.0434(17)
N1 0.0455(5) 0.0550(6) 0.0587(6) 0.0016(4) 0.0154(4) -0.0034(4)
N2 0.0522(6) 0.0781(7) 0.0663(7) -0.0100(5) 0.0232(5) -0.0132(5)
O1 0.0671(7) 0.0864(8) 0.1279(10) -0.0291(7) 0.0311(6) -0.0227(5)
O2 0.0773(7) 0.0787(7) 0.0737(6) -0.0200(5) 0.0182(5) -0.0167(5)

loop_
_atom_type_symbol
_atom_type_description
_atom_type_scat_dispersion_real
_atom_type_scat_dispersion_imag
_atom_type_scat_source
C C 0.0033 0.0016 'International Tables Vol C Tables 4.2.6.8 and 6.1.1.4'
H H 0.0000 0.0000 'International Tables Vol C Tables 4.2.6.8 and 6.1.1.4'
N N 0.0061 0.0033 'International Tables Vol C Tables 4.2.6.8 and 6.1.1.4'
O O 0.0106 0.0060 'International Tables Vol C Tables 4.2.6.8 and 6.1.1.4'

loop_
_geom_angle_atom_site_label_1
_geom_angle_atom_site_label_2
_geom_angle_atom_site_label_3
_geom_angle
_geom_angle_site_symmetry_1
_geom_angle_site_symmetry_3
_geom_angle_publ_flag
C6 C1 C2 119.39(13) . . ?
C3 C2 C1 121.22(14) . . ?
C2 C3 C4 119.03(14) . . ?
C3 C4 C5 120.97(14) . . ?
C6 C5 C4 119.36(13) . . ?
C5 C6 C1 120.02(12) . . ?
C5 C6 N1 119.95(11) . . ?
C1 C6 N1 120.03(11) . . ?
N1 C7 C8 107.21(10) . . ?
C7 C8 C9 104.57(11) . . ?
C7 C8 C10 126.51(11) . . ?
C9 C8 C10 128.91(12) . . ?
N2 C9 C8 112.18(11) . . ?
O1 C10 O2 123.55(13) . . ?
O1 C10 C8 125.10(13) . . ?
O2 C10 C8 111.34(11) . . ?
O2 C11 C12 106.86(15) . . ?
C7 N1 N2 111.60(10) . . ?
C7 N1 C6 128.51(10) . . ?
N2 N1 C6 119.83(10) . . ?
C9 N2 N1 104.44(10) . . ?
C10 O2 C11 117.61(12) . . ?

loop_
_geom_bond_atom_site_label_1
_geom_bond_atom_site_label_2
_geom_bond_distance
_geom_bond_site_symmetry_2
_geom_bond_publ_flag
C1 C6 1.3760(18) . ?
C1 C2 1.379(2) . ?
C2 C3 1.363(2) . ?
C3 C4 1.369(2) . ?
C4 C5 1.381(2) . ?
C5 C6 1.3763(18) . ?
C6 N1 1.4236(15) . ?
C7 N1 1.3430(15) . ?
C7 C8 1.3681(17) . ?
C8 C9 1.3981(18) . ?
C8 C10 1.4601(18) . ?
C9 N2 1.3138(17) . ?
C10 O1 1.2025(17) . ?
C10 O2 1.3296(16) . ?
C11 O2 1.4490(17) . ?
C11 C12 1.482(3) . ?
N1 N2 1.3664(14) . ?
